data_7005021
loop_
_publ_author_name
'Rickert, Paul G.'
'Antonio, Mark R.'
'Firestone, Millicent A.'
'Kubatko, Karrie-Ann'
'Szreder, Tomasz'
'Wishart, James F.'
'Dietz, Mark L.'

_publ_section_title
;
 Tetraalkylphosphonium polyoxometalates: electroactive, "task-specific"
 ionic liquids.
;
_journal_issue 5
_journal_name_full 'Dalton transactions (Cambridge, England : 2003)'
_journal_page_first 529
_journal_page_last 531
_journal_paper_doi 10.1039/b614950m
_journal_year 2007
_chemical_formula_moiety '2(C16 H36 N), O19 W6'
_chemical_formula_sum 'C32 H72 N2 O19 W6'
_chemical_formula_weight 1891.96
_chemical_name_common 'Tetraalkylammonium polyoxometalate'
_chemical_name_systematic
;
Tetraalkylammonium polyoxometalate
;
_space_group_IT_number 2
_symmetry_cell_setting triclinic
_symmetry_space_group_name_Hall '-P 1'
_symmetry_space_group_name_H-M 'P -1'
_atom_sites_solution_hydrogens geom
_atom_sites_solution_primary direct
_atom_sites_solution_secondary difmap
_audit_conform_dict_location ftp://ftp.iucr.org/pub/cif_core.dic
_audit_conform_dict_name cif_core.dic
_audit_conform_dict_version 2.3
_audit_creation_date 2006-11-03T01:08:54-00:00
_audit_creation_method 'WinGX routine CIF_UPDATE'
_cell_angle_alpha 78.832(2)
_cell_angle_beta 74.601(2)
_cell_angle_gamma 62.8050(10)
_cell_formula_units_Z 2
_cell_length_a 11.5863(3)
_cell_length_b 12.5910(4)
_cell_length_c 19.0145(6)
_cell_measurement_reflns_used 999
_cell_measurement_temperature 100(2)
_cell_measurement_theta_max 35.9
_cell_measurement_theta_min 1.11
_cell_volume 2370.21(13)
_computing_structure_refinement 'SHELXL-97 (Sheldrick, 1997)'
_computing_structure_solution 'SHELXS-97 (Sheldrick, 1990)'
_diffrn_ambient_temperature 100(2)
_diffrn_measured_fraction_theta_full 0.986
_diffrn_measured_fraction_theta_max 0.986
_diffrn_measurement_device_type 'CCD area detector'
_diffrn_measurement_method 'phi and omega scans'
_diffrn_radiation_monochromator graphite
_diffrn_radiation_source 'fine-focus sealed tube'
_diffrn_radiation_type MoK\a
_diffrn_radiation_wavelength 0.71073
_diffrn_reflns_av_R_equivalents 0.0654
_diffrn_reflns_av_unetI/netI 0.0423
_diffrn_reflns_limit_h_max 19
_diffrn_reflns_limit_h_min -19
_diffrn_reflns_limit_k_max 20
_diffrn_reflns_limit_k_min -20
_diffrn_reflns_limit_l_max 31
_diffrn_reflns_limit_l_min -31
_diffrn_reflns_number 86257
_diffrn_reflns_theta_full 35.9
_diffrn_reflns_theta_max 35.9
_diffrn_reflns_theta_min 1.11
_exptl_absorpt_coefficient_mu 14.57
_exptl_absorpt_correction_T_max 0.317
_exptl_absorpt_correction_T_min 0.157
_exptl_absorpt_correction_type empirical
_exptl_absorpt_process_details ellipsoidal
_exptl_crystal_colour colorless
_exptl_crystal_density_diffrn 2.651
_exptl_crystal_density_method 'not measured'
_exptl_crystal_description blocky
_exptl_crystal_F_000 1748
_exptl_crystal_size_max .140
_exptl_crystal_size_mid .110
_exptl_crystal_size_min .080
_refine_diff_density_max 1.992
_refine_diff_density_min -2.419
_refine_diff_density_rms 0.252
_refine_ls_extinction_method none
_refine_ls_goodness_of_fit_ref 1.133
_refine_ls_hydrogen_treatment mixed
_refine_ls_matrix_type full
_refine_ls_number_parameters 751
_refine_ls_number_reflns 21989
_refine_ls_number_restraints 72
_refine_ls_restrained_S_all 1.131
_refine_ls_R_factor_all 0.032
_refine_ls_R_factor_gt 0.0272
_refine_ls_shift/su_max 0.003
_refine_ls_shift/su_mean 0
_refine_ls_structure_factor_coef Fsqd
_refine_ls_weighting_details 'calc w=1/[\s^2^(Fo^2^)+(0.0255P)^2^+0.0000P] where P=(Fo^2^+2Fc^2^)/3'
_refine_ls_weighting_scheme calc
_refine_ls_wR_factor_gt 0.0641
_refine_ls_wR_factor_ref 0.0669
_reflns_number_gt 19809
_reflns_number_total 21989
_reflns_threshold_expression >2sigma(I)
_cod_data_source_file b614950m.txt
_cod_data_source_block revisions
_cod_original_cell_volume 2370.21(12)
_cod_database_code 7005021

loop_
_symmetry_equiv_pos_as_xyz
'x, y, z'
'-x, -y, -z'

loop_
_atom_site_label
_atom_site_type_symbol
_atom_site_fract_x
_atom_site_fract_y
_atom_site_fract_z
_atom_site_U_iso_or_equiv
_atom_site_adp_type
_atom_site_occupancy
_atom_site_symmetry_multiplicity
_atom_site_calc_flag
_atom_site_refinement_flags
_atom_site_disorder_assembly
_atom_site_disorder_group
W1 W 0.978112(12) 0.038869(9) 0.118681(6) 0.01292(2) Uani 1 1 d . . .
W2 W 0.845581(12) -0.080871(10) 0.042282(7) 0.01371(2) Uani 1 1 d . . .
W3 W 0.829524(11) 0.187963(9) -0.018565(7) 0.01291(2) Uani 1 1 d . . .
W4 W 0.445360(11) 0.691704(9) 0.527955(6) 0.01172(2) Uani 1 1 d . . .
W5 W 0.650647(11) 0.520373(9) 0.395931(6) 0.01165(2) Uani 1 1 d . . .
W6 W 0.666923(11) 0.419659(9) 0.567555(6) 0.01176(2) Uani 1 1 d . . .
O1 O 1 0 0 0.0125(5) Uani 1 2 d S . .
O2 O 0.9582(3) 0.0677(2) 0.20630(14) 0.0205(5) Uani 1 1 d . . .
O3 O 0.8557(2) -0.03188(19) 0.12857(13) 0.0154(4) Uani 1 1 d . . .
O4 O 0.8836(2) 0.12110(19) -0.11162(13) 0.0157(4) Uani 1 1 d . . .
O5 O 0.8435(2) 0.18234(18) 0.08002(13) 0.0149(4) Uani 1 1 d . . .
O6 O 1.1040(2) 0.09712(19) 0.06233(13) 0.0157(4) Uani 1 1 d . . .
O7 O 0.7401(2) 0.08578(19) 0.01639(13) 0.0159(4) Uani 1 1 d . . .
O8 O 0.7344(3) -0.1418(2) 0.07418(16) 0.0231(5) Uani 1 1 d . . .
O9 O 0.9868(2) 0.21595(18) -0.04828(13) 0.0157(4) Uani 1 1 d . . .
O10 O 0.7041(2) 0.32730(19) -0.03096(15) 0.0192(5) Uani 1 1 d . . .
O11 O 0.5 0.5 0.5 0.0109(5) Uani 1 2 d S . .
O12 O 0.4079(3) 0.8319(2) 0.54905(15) 0.0196(5) Uani 1 1 d . . .
O13 O 0.6650(2) 0.36268(19) 0.39362(13) 0.0143(4) Uani 1 1 d . . .
O14 O 0.5892(2) 0.58824(19) 0.57747(13) 0.0143(4) Uani 1 1 d . . .
O15 O 0.6768(2) 0.28182(18) 0.53205(13) 0.0146(4) Uani 1 1 d . . .
O16 O 0.5785(2) 0.67012(19) 0.43933(13) 0.0143(4) Uani 1 1 d . . .
O17 O 0.7543(2) 0.4520(2) 0.47093(13) 0.0140(4) Uani 1 1 d . . .
O18 O 0.7876(2) 0.3624(2) 0.61798(15) 0.0199(5) Uani 1 1 d . . .
O19 O 0.5125(2) 0.41753(18) 0.63791(12) 0.0134(4) Uani 1 1 d . . .
O20 O 0.7595(2) 0.5368(2) 0.31799(14) 0.0197(4) Uani 1 1 d . . .
N1 N 0.8346(2) 0.8428(2) 0.36357(15) 0.0136(4) Uani 1 1 d . . .
C1 C 0.8940(3) 0.7263(2) 0.32638(19) 0.0167(5) Uani 1 1 d D . .
H1 H 0.844(6) 0.681(5) 0.345(4) 0.05 Uiso 1 1 d D . .
H2 H 0.983(4) 0.679(5) 0.334(4) 0.05 Uiso 1 1 d D . .
C2 C 0.9165(4) 0.7415(3) 0.2432(2) 0.0193(6) Uani 1 1 d D . .
H3 H 0.964(6) 0.792(5) 0.224(4) 0.05 Uiso 1 1 d D . .
H4 H 0.836(5) 0.762(6) 0.225(4) 0.05 Uiso 1 1 d D . .
C3 C 1.0021(3) 0.6188(3) 0.2118(2) 0.0186(6) Uani 1 1 d D . .
H5 H 0.989(7) 0.635(6) 0.1617(19) 0.05 Uiso 1 1 d D . .
H6 H 0.957(6) 0.568(5) 0.239(3) 0.05 Uiso 1 1 d D . .
C4 C 1.1491(4) 0.5747(3) 0.2092(2) 0.0246(7) Uani 1 1 d D . .
H7 H 1.185(6) 0.625(5) 0.175(3) 0.05 Uiso 1 1 d D . .
H8 H 1.205(6) 0.499(4) 0.192(4) 0.05 Uiso 1 1 d D . .
H9 H 1.157(7) 0.582(6) 0.255(2) 0.05 Uiso 1 1 d D . .
C5 C 0.7260(3) 0.9429(2) 0.3268(2) 0.0168(5) Uani 1 1 d D . .
H10 H 0.772(6) 0.962(6) 0.279(2) 0.05 Uiso 1 1 d D . .
H11 H 0.700(7) 1.007(4) 0.355(3) 0.05 Uiso 1 1 d D . .
C6 C 0.6094(3) 0.9182(3) 0.3246(2) 0.0179(5) Uani 1 1 d D . .
H12 H 0.586(7) 0.952(6) 0.277(2) 0.05 Uiso 1 1 d D . .
H13 H 0.636(6) 0.837(3) 0.330(4) 0.05 Uiso 1 1 d D . .
C7 C 0.4850(3) 0.9776(3) 0.3825(2) 0.0203(6) Uani 1 1 d D . .
H14 H 0.468(7) 1.061(3) 0.375(4) 0.05 Uiso 1 1 d D . .
H15 H 0.508(7) 0.942(6) 0.430(2) 0.05 Uiso 1 1 d D . .
C8 C 0.3679(3) 0.9633(3) 0.3715(2) 0.0242(7) Uani 1 1 d D . .
H16 H 0.365(7) 0.997(6) 0.3219(19) 0.05 Uiso 1 1 d D . .
H17 H 0.287(4) 1.000(6) 0.407(3) 0.05 Uiso 1 1 d D . .
H18 H 0.4038 0.8766 0.3733 0.05 Uiso 1 1 d D . .
C9 C 0.7766(3) 0.8200(3) 0.44343(19) 0.0161(5) Uani 1 1 d D . .
H19 H 0.736(6) 0.893(4) 0.468(3) 0.05 Uiso 1 1 d D . .
H20 H 0.703(5) 0.803(6) 0.446(4) 0.05 Uiso 1 1 d D . .
C10 C 0.8733(3) 0.7209(3) 0.4873(2) 0.0211(6) Uani 1 1 d D . .
H21 H 0.905(6) 0.645(4) 0.468(4) 0.05 Uiso 1 1 d D . .
H22 H 0.949(5) 0.739(6) 0.482(4) 0.05 Uiso 1 1 d D . .
C11 C 0.8044(3) 0.7132(3) 0.56703(18) 0.0180(5) Uani 1 1 d D . .
H23 H 0.724(4) 0.703(6) 0.571(4) 0.05 Uiso 1 1 d D . .
H24 H 0.777(7) 0.787(4) 0.588(4) 0.05 Uiso 1 1 d D . .
C12 C 0.8946(4) 0.6100(3) 0.6121(2) 0.0262(7) Uani 1 1 d D . .
H25 H 0.920(7) 0.533(3) 0.598(4) 0.05 Uiso 1 1 d D . .
H26 H 0.847(6) 0.615(6) 0.6634(19) 0.05 Uiso 1 1 d D . .
H27 H 0.974(4) 0.616(6) 0.612(4) 0.05 Uiso 1 1 d D . .
C13 C 0.9450(3) 0.8807(2) 0.35536(19) 0.0155(5) Uani 1 1 d D . .
H28 H 0.978(6) 0.892(6) 0.3030(17) 0.05 Uiso 1 1 d D . .
H29 H 1.012(5) 0.813(4) 0.376(4) 0.05 Uiso 1 1 d D . .
C14 C 0.9065(3) 0.9960(3) 0.3881(2) 0.0192(6) Uani 1 1 d D . .
H30 H 0.860(6) 1.060(5) 0.354(3) 0.05 Uiso 1 1 d D . .
H31 H 0.876(6) 0.987(6) 0.4392(17) 0.05 Uiso 1 1 d D . .
C15 C 1.0285(3) 1.0184(3) 0.3784(2) 0.0222(6) Uani 1 1 d D . .
H32 H 1.080(6) 1.015(6) 0.328(2) 0.05 Uiso 1 1 d D . .
H33 H 1.085(6) 0.957(5) 0.409(3) 0.05 Uiso 1 1 d D . .
C16 C 0.9914(4) 1.139(6) 0.4038(3) 0.0367(11) Uani 1 1 d D . .
H34 H 0.940(5) 1.145(5) 0.4518(2) 0.05 Uiso 1 1 d D . .
H35 H 0.941(6) 1.201(5) 0.368(3) 0.05 Uiso 1 1 d D . .
H36 H 1.070(4) 1.149(6) 0.400(4) 0.05 Uiso 1 1 d D . .
N2 N 0.6384(3) 0.5503(2) 0.12680(15) 0.0132(4) Uani 1 1 d . . .
C17 C 0.7797(3) 0.5250(3) 0.12793(18) 0.0157(5) Uani 1 1 d D . .
H37 H 0.783(7) 0.509(6) 0.1799(18) 0.05 Uiso 1 1 d D . .
H38 H 0.788(7) 0.600(4) 0.111(4) 0.05 Uiso 1 1 d D . .
C18 C 0.8900(3) 0.4227(3) 0.0840(2) 0.0192(6) Uani 1 1 d D . .
H39 H 0.876(6) 0.352(4) 0.092(4) 0.05 Uiso 1 1 d D . .
H40 H 0.898(7) 0.447(6) 0.0327(17) 0.05 Uiso 1 1 d D . .
C19 C 1.0238(3) 0.3889(3) 0.1021(2) 0.0223(6) Uani 1 1 d D . .
H41 H 1.099(5) 0.337(5) 0.068(3) 0.05 Uiso 1 1 d D . .
H42 H 1.031(7) 0.462(4) 0.096(4) 0.05 Uiso 1 1 d D . .
C20 C 1.0387(4) 0.3244(3) 0.1789(3) 0.0262(7) Uani 1 1 d D . .
H43 H 0.970(5) 0.375(5) 0.216(3) 0.05 Uiso 1 1 d D . .
H44 H 1.0224 0.255(2) 0.181 0.05 Uiso 1 1 d D . .
H45 H 1.124(4) 0.309(6) 0.186(4) 0.05 Uiso 1 1 d D . .
C21 C 0.6123(3) 0.4392(2) 0.15170(18) 0.0148(5) Uani 1 1 d D . .
H46 H 0.520(3) 0.465(6) 0.151(4) 0.05 Uiso 1 1 d D . .
H47 H 0.670(6) 0.389(5) 0.114(3) 0.05 Uiso 1 1 d D . .
C22 C 0.6401(3) 0.3784(3) 0.22616(19) 0.0180(5) Uani 1 1 d D . .
H48 H 0.598(6) 0.435(5) 0.261(3) 0.05 Uiso 1 1 d D . .
H49 H 0.735(3) 0.347(6) 0.226(4) 0.05 Uiso 1 1 d D . .
C23 C 0.6084(4) 0.2689(3) 0.2454(2) 0.0216(6) Uani 1 1 d D . .
H50 H 0.657(6) 0.225(5) 0.202(3) 0.05 Uiso 1 1 d D . .
H51 H 0.636(7) 0.226(5) 0.289(2) 0.05 Uiso 1 1 d D . .
C24 C 0.4620(4) 0.2997(4) 0.2563(2) 0.0263(7) Uani 1 1 d D . .
H52 H 0.411(6) 0.358(5) 0.292(3) 0.05 Uiso 1 1 d D . .
H53 H 0.445(7) 0.230(4) 0.268(4) 0.05 Uiso 1 1 d D . .
H54 H 0.438(7) 0.327(6) 0.208(2) 0.05 Uiso 1 1 d D . .
C25 C 0.5492(3) 0.6498(3) 0.17755(17) 0.0142(5) Uani 1 1 d D . .
H55 H 0.576(7) 0.626(6) 0.225(2) 0.05 Uiso 1 1 d D . .
H56 H 0.577(6) 0.712(4) 0.154(4) 0.05 Uiso 1 1 d D . .
C26 C 0.4018(3) 0.6867(3) 0.18820(19) 0.0160(5) Uani 1 1 d D . .
H57 H 0.374(6) 0.625(5) 0.214(3) 0.05 Uiso 1 1 d D . .
H58 H 0.370(6) 0.704(6) 0.143(2) 0.05 Uiso 1 1 d D . .
C27 C 0.3206(3) 0.8016(3) 0.2284(2) 0.0189(6) Uani 1 1 d D . .
H59 H 0.231(4) 0.809(6) 0.233(4) 0.05 Uiso 1 1 d D . .
H60 H 0.348(7) 0.785(6) 0.276(2) 0.05 Uiso 1 1 d D . .
C28 C 0.3340(4) 0.9124(3) 0.1850(2) 0.0232(7) Uani 1 1 d D . .
H61 H 0.2705 0.9821 0.2132 0.05 Uiso 1 1 d D . .
H62 H 0.307(7) 0.930(6) 0.139(2) 0.05 Uiso 1 1 d D . .
H63 H 0.421(4) 0.907(6) 0.178(4) 0.05 Uiso 1 1 d D . .
C29 C 0.6115(3) 0.5880(3) 0.04925(17) 0.0148(5) Uani 1 1 d D . .
H64 H 0.674(5) 0.523(4) 0.021(3) 0.05 Uiso 1 1 d D . .
H65 H 0.529(4) 0.584(6) 0.051(4) 0.05 Uiso 1 1 d D . .
C30 C 0.6078(4) 0.7097(3) 0.01561(19) 0.0181(5) Uani 1 1 d D . .
H66 H 0.526(4) 0.765(5) 0.042(3) 0.05 Uiso 1 1 d D . .
H67 H 0.683(5) 0.721(6) 0.022(4) 0.05 Uiso 1 1 d D . .
C31 C 0.5977(4) 0.7268(3) -0.06427(19) 0.0198(6) Uani 1 1 d D . .
H68 H 0.519(4) 0.723(6) -0.069(4) 0.05 Uiso 1 1 d D . .
H69 H 0.674(5) 0.661(5) -0.089(4) 0.05 Uiso 1 1 d D . .
C32 C 0.5926(4) 0.8477(3) -0.1003(2) 0.0278(8) Uani 1 1 d D . .
H70 H 0.669(5) 0.855(6) -0.089(4) 0.05 Uiso 1 1 d D . .
H71 H 0.594(7) 0.858(6) -0.149(2) 0.05 Uiso 1 1 d D . .
H72 H 0.512(4) 0.910(3) -0.080(3) 0.05 Uiso 1 1 d D . .

loop_
_atom_site_aniso_label
_atom_site_aniso_U_11
_atom_site_aniso_U_22
_atom_site_aniso_U_33
_atom_site_aniso_U_23
_atom_site_aniso_U_13
_atom_site_aniso_U_12
W1 0.01718(5) 0.01195(4) 0.00972(5) -0.00177(3) -0.00311(4) -0.00577(4)
W2 0.01544(5) 0.01384(4) 0.01366(5) -0.00113(4) -0.00228(4) -0.00818(4)
W3 0.01467(5) 0.01055(4) 0.01222(5) -0.00138(3) -0.00353(4) -0.00372(3)
W4 0.01278(4) 0.01016(4) 0.01225(5) -0.00205(3) -0.00139(4) -0.00513(3)
W5 0.01133(4) 0.01395(4) 0.00989(5) -0.00129(3) 0.00036(3) -0.00683(3)
W6 0.01033(4) 0.01306(4) 0.01170(5) -0.00055(3) -0.00332(3) -0.00446(3)
O1 0.0174(12) 0.0105(10) 0.0122(12) -0.0024(9) -0.0028(10) -0.0076(9)
O2 0.0309(12) 0.0203(9) 0.0117(10) -0.0023(8) -0.0052(9) -0.0114(9)
O3 0.0165(9) 0.0144(8) 0.0144(10) -0.0011(7) -0.0016(8) -0.0067(7)
O4 0.0194(9) 0.0143(8) 0.0129(9) 0.0011(7) -0.0056(8) -0.0063(7)
O5 0.0178(9) 0.0126(7) 0.0121(9) -0.0025(7) -0.0024(8) -0.0044(7)
O6 0.0207(10) 0.0158(8) 0.0142(10) -0.0010(7) -0.0059(8) -0.0099(7)
O7 0.0146(9) 0.0164(8) 0.0168(10) -0.0010(8) -0.0037(8) -0.0065(7)
O8 0.0241(11) 0.0245(10) 0.0261(13) -0.0015(10) -0.0021(10) -0.0167(9)
O9 0.0197(9) 0.0117(7) 0.0159(10) -0.0011(7) -0.0041(8) -0.0067(7)
O10 0.0186(10) 0.0130(8) 0.0217(11) -0.0009(8) -0.0064(9) -0.0022(7)
O11 0.0115(11) 0.0103(10) 0.0117(12) -0.0027(9) -0.0007(9) -0.0056(8)
O12 0.0228(11) 0.0133(8) 0.0216(12) -0.0054(8) -0.0014(9) -0.0071(8)
O13 0.0150(8) 0.0140(8) 0.0126(9) -0.0030(7) -0.0004(7) -0.0056(7)
O14 0.0139(8) 0.0155(8) 0.0151(10) -0.0025(7) -0.0039(7) -0.0068(7)
O15 0.0143(8) 0.0117(7) 0.0169(10) -0.0003(7) -0.0038(8) -0.0047(7)
O16 0.0157(9) 0.0148(8) 0.0128(9) -0.0016(7) 0.0003(7) -0.0086(7)
O17 0.0100(8) 0.0192(8) 0.0118(9) -0.0025(7) -0.0004(7) -0.0058(7)
O18 0.0178(10) 0.0220(10) 0.0198(11) 0.0006(9) -0.0090(9) -0.0065(8)
O19 0.0148(8) 0.0153(8) 0.0108(9) 0.0000(7) -0.0029(7) -0.0071(7)
O20 0.0197(10) 0.0262(10) 0.0134(10) -0.0025(8) 0.0045(8) -0.0138(9)
N1 0.0125(9) 0.0097(8) 0.0176(11) -0.0006(8) -0.0031(8) -0.0040(7)
C1 0.0205(13) 0.0106(9) 0.0173(13) -0.0014(9) -0.0039(11) -0.0052(9)
C2 0.0232(14) 0.0158(11) 0.0170(14) -0.0016(10) -0.0037(11) -0.0070(10)
C3 0.0202(13) 0.0180(11) 0.0180(14) -0.0046(11) 0.0000(11) -0.0095(10)
C4 0.0226(14) 0.0274(15) 0.0193(15) -0.0007(13) 0.0014(12) -0.0105(12)
C5 0.0147(11) 0.0111(9) 0.0231(15) 0.0007(10) -0.0045(11) -0.0047(9)
C6 0.0166(12) 0.0169(11) 0.0221(15) -0.0021(11) -0.0050(11) -0.0080(10)
C7 0.0160(12) 0.0203(12) 0.0248(16) -0.0022(12) -0.0026(11) -0.0086(10)
C8 0.0163(13) 0.0272(14) 0.0307(19) 0.0004(14) -0.0056(13) -0.0113(11)
C9 0.0160(11) 0.0133(10) 0.0177(13) -0.0003(10) -0.0018(10) -0.0065(9)
C10 0.0184(13) 0.0207(12) 0.0164(14) -0.0020(11) -0.0013(11) -0.0027(10)
C11 0.0206(13) 0.0215(12) 0.0136(12) 0.0017(10) -0.0012(10) -0.0129(11)
C12 0.0295(17) 0.0225(14) 0.0203(16) 0.0047(12) -0.0060(14) -0.0079(13)
C13 0.0121(10) 0.0129(10) 0.0206(14) -0.0013(10) -0.0013(10) -0.0057(8)
C14 0.0140(11) 0.0202(12) 0.0254(16) -0.0055(12) -0.0021(11) -0.0085(10)
C15 0.0148(12) 0.0230(13) 0.0312(18) -0.0049(13) -0.0042(12) -0.0094(10)
C16 0.0210(16) 0.0296(17) 0.065(3) -0.020(2) -0.0043(19) -0.0115(14)
N2 0.0165(10) 0.0134(8) 0.0128(10) -0.0010(8) -0.0034(8) -0.0087(8)
C17 0.0134(11) 0.0174(11) 0.0169(13) -0.0043(10) -0.0014(10) -0.0069(9)
C18 0.0152(12) 0.0195(12) 0.0225(15) -0.0077(11) 0.0019(11) -0.0078(10)
C19 0.0172(13) 0.0221(13) 0.0265(17) -0.0088(12) 0.0006(12) -0.0076(11)
C20 0.0223(15) 0.0208(13) 0.035(2) -0.0053(13) -0.0079(14) -0.0061(11)
C21 0.0178(12) 0.0136(10) 0.0137(12) -0.0005(9) -0.0012(10) -0.0085(9)
C22 0.0223(13) 0.0181(11) 0.0146(13) 0.0015(10) -0.0063(11) -0.0092(10)
C23 0.0291(16) 0.0151(11) 0.0180(14) -0.0003(10) -0.0019(12) -0.0092(11)
C24 0.0313(17) 0.0324(17) 0.0199(16) -0.0017(14) 0.0007(14) -0.0210(14)
C25 0.0156(11) 0.0154(10) 0.0122(11) -0.0042(9) -0.0014(9) -0.0068(9)
C26 0.0153(11) 0.0159(10) 0.0171(13) -0.0036(10) -0.0030(10) -0.0063(9)
C27 0.0199(13) 0.0152(11) 0.0188(14) -0.0014(10) -0.0034(11) -0.0055(10)
C28 0.0248(15) 0.0137(11) 0.0286(18) -0.0009(11) -0.0066(14) -0.0058(10)
C29 0.0190(12) 0.0148(10) 0.0130(12) -0.0020(9) -0.0020(10) -0.0098(9)
C30 0.0248(14) 0.0170(11) 0.0145(13) -0.0003(10) -0.0039(11) -0.0110(10)
C31 0.0238(14) 0.0209(12) 0.0144(13) 0.0005(11) -0.0025(11) -0.0109(11)
C32 0.0305(17) 0.0234(14) 0.0232(17) 0.0055(13) -0.0019(14) -0.0111(13)

loop_
_atom_type_symbol
_atom_type_description
_atom_type_scat_dispersion_real
_atom_type_scat_dispersion_imag
_atom_type_scat_source
C C 0.0033 0.0016 'International Tables Vol C Tables 4.2.6.8 and 6.1.1.4'
O O 0.0106 0.006 'International Tables Vol C Tables 4.2.6.8 and 6.1.1.4'
N N 0.0061 0.0033 'International Tables Vol C Tables 4.2.6.8 and 6.1.1.4'
W W -0.849 6.8722 'International Tables Vol C Tables 4.2.6.8 and 6.1.1.4'
H H 0 0 'International Tables Vol C Tables 4.2.6.8 and 6.1.1.4'

loop_
_geom_angle_atom_site_label_1
_geom_angle_atom_site_label_2
_geom_angle_atom_site_label_3
_geom_angle
_geom_angle_site_symmetry_1
_geom_angle_site_symmetry_3
_geom_angle_publ_flag
O2 W1 O6 104.54(12) . . ?
O2 W1 O4 103.91(11) . 2_755 ?
O6 W1 O4 88.60(10) . 2_755 ?
O2 W1 O5 103.51(11) . . ?
O6 W1 O5 86.93(10) . . ?
O4 W1 O5 152.47(10) 2_755 . ?
O2 W1 O3 102.81(12) . . ?
O6 W1 O3 152.60(10) . . ?
O4 W1 O3 86.49(10) 2_755 . ?
O5 W1 O3 85.12(10) . . ?
O2 W1 O1 178.60(10) . . ?
O6 W1 O1 76.70(7) . . ?
O4 W1 O1 76.70(7) 2_755 . ?
O5 W1 O1 75.83(7) . . ?
O3 W1 O1 75.94(7) . . ?
O8 W2 O3 103.21(12) . . ?
O8 W2 O9 103.18(12) . 2_755 ?
O3 W2 O9 87.75(10) . 2_755 ?
O8 W2 O7 104.94(11) . . ?
O3 W2 O7 87.32(10) . . ?
O9 W2 O7 151.84(10) 2_755 . ?
O8 W2 O6 104.67(12) . 2_755 ?
O3 W2 O6 152.12(10) . 2_755 ?
O9 W2 O6 85.97(10) 2_755 2_755 ?
O7 W2 O6 85.55(10) . 2_755 ?
O8 W2 O1 179.01(10) . . ?
O3 W2 O1 76.28(7) . . ?
O9 W2 O1 75.97(7) 2_755 . ?
O7 W2 O1 75.92(7) . . ?
O6 W2 O1 75.84(7) 2_755 . ?
O10 W3 O5 102.67(11) . . ?
O10 W3 O7 103.92(11) . . ?
O5 W3 O7 87.74(11) . . ?
O10 W3 O9 103.52(11) . . ?
O5 W3 O9 86.95(11) . . ?
O7 W3 O9 152.55(9) . . ?
O10 W3 O4 104.47(11) . . ?
O5 W3 O4 152.85(9) . . ?
O7 W3 O4 86.62(11) . . ?
O9 W3 O4 85.93(11) . . ?
O10 W3 O1 179.01(9) . . ?
O5 W3 O1 76.39(6) . . ?
O7 W3 O1 76.38(6) . . ?
O9 W3 O1 76.19(6) . . ?
O4 W3 O1 76.47(6) . . ?
O12 W4 O15 104.87(11) . 2_666 ?
O12 W4 O16 103.38(11) . . ?
O15 W4 O16 87.27(10) 2_666 . ?
O12 W4 O13 104.04(11) . 2_666 ?
O15 W4 O13 86.86(10) 2_666 2_666 ?
O16 W4 O13 152.55(9) . 2_666 ?
O12 W4 O14 103.10(11) . . ?
O15 W4 O14 152.03(9) 2_666 . ?
O16 W4 O14 86.46(10) . . ?
O13 W4 O14 86.26(10) 2_666 . ?
O12 W4 O11 178.92(9) . . ?
O15 W4 O11 76.17(6) 2_666 . ?
O16 W4 O11 76.30(7) . . ?
O13 W4 O11 76.26(6) 2_666 . ?
O14 W4 O11 75.86(7) . . ?
O20 W5 O19 102.54(11) . 2_666 ?
O20 W5 O13 103.56(11) . . ?
O19 W5 O13 87.36(9) 2_666 . ?
O20 W5 O17 104.89(11) . . ?
O19 W5 O17 152.56(10) 2_666 . ?
O13 W5 O17 86.91(10) . . ?
O20 W5 O16 103.63(11) . . ?
O19 W5 O16 86.71(10) 2_666 . ?
O13 W5 O16 152.81(10) . . ?
O17 W5 O16 86.25(9) . . ?
O20 W5 O11 178.83(9) . . ?
O19 W5 O11 76.29(7) 2_666 . ?
O13 W5 O11 76.48(7) . . ?
O17 W5 O11 76.28(7) . . ?
O16 W5 O11 76.33(7) . . ?
O18 W6 O17 104.24(11) . . ?
O18 W6 O14 103.18(11) . . ?
O17 W6 O14 87.34(10) . . ?
O18 W6 O15 104.66(11) . . ?
O17 W6 O15 86.96(10) . . ?
O14 W6 O15 152.13(9) . . ?
O18 W6 O19 103.61(11) . . ?
O17 W6 O19 152.15(9) . . ?
O14 W6 O19 86.59(10) . . ?
O15 W6 O19 85.83(10) . . ?
O18 W6 O11 179.12(9) . . ?
O17 W6 O11 76.29(6) . . ?
O14 W6 O11 76.11(7) . . ?
O15 W6 O11 76.03(6) . . ?
O19 W6 O11 75.86(6) . . ?
W3 O1 W3 180.000(8) . 2_755 ?
W3 O1 W1 89.868(5) . 2_755 ?
W3 O1 W1 90.132(5) 2_755 2_755 ?
W3 O1 W1 90.132(5) . . ?
W3 O1 W1 89.868(5) 2_755 . ?
W1 O1 W1 180.000(6) 2_755 . ?
W3 O1 W2 89.911(5) . . ?
W3 O1 W2 90.089(5) 2_755 . ?
W1 O1 W2 89.920(5) 2_755 . ?
W1 O1 W2 90.080(5) . . ?
W3 O1 W2 90.089(5) . 2_755 ?
W3 O1 W2 89.911(5) 2_755 2_755 ?
W1 O1 W2 90.080(5) 2_755 2_755 ?
W1 O1 W2 89.920(5) . 2_755 ?
W2 O1 W2 180.000(4) . 2_755 ?
W2 O3 W1 117.68(12) . . ?
W1 O4 W3 116.93(11) 2_755 . ?
W3 O5 W1 117.64(11) . . ?
W1 O6 W2 117.53(12) . 2_755 ?
W3 O7 W2 117.74(12) . . ?
W2 O9 W3 117.74(11) 2_755 . ?
W5 O11 W5 180 . 2_666 ?
W5 O11 W4 89.935(5) . 2_666 ?
W5 O11 W4 90.065(4) 2_666 2_666 ?
W5 O11 W4 90.065(5) . . ?
W5 O11 W4 89.935(4) 2_666 . ?
W4 O11 W4 180.000(6) 2_666 . ?
W5 O11 W6 90.262(5) . 2_666 ?
W5 O11 W6 89.738(5) 2_666 2_666 ?
W4 O11 W6 90.039(4) 2_666 2_666 ?
W4 O11 W6 89.961(4) . 2_666 ?
W5 O11 W6 89.738(5) . . ?
W5 O11 W6 90.262(5) 2_666 . ?
W4 O11 W6 89.961(4) 2_666 . ?
W4 O11 W6 90.039(4) . . ?
W6 O11 W6 180.000(4) 2_666 . ?
W5 O13 W4 117.32(11) . 2_666 ?
W6 O14 W4 117.98(12) . . ?
W4 O15 W6 117.83(10) 2_666 . ?
W4 O16 W5 117.30(12) . . ?
W6 O17 W5 117.69(11) . . ?
W5 O19 W6 117.58(11) 2_666 . ?
C9 N1 C13 111.8(3) . . ?
C9 N1 C5 109.4(2) . . ?
C13 N1 C5 108.2(2) . . ?
C9 N1 C1 108.6(2) . . ?
C13 N1 C1 107.7(2) . . ?
C5 N1 C1 111.2(2) . . ?
C2 C1 N1 115.0(2) . . ?
C2 C1 H1 110(4) . . ?
N1 C1 H1 112(4) . . ?
C2 C1 H2 101(4) . . ?
N1 C1 H2 109(4) . . ?
H1 C1 H2 109(6) . . ?
C1 C2 C3 110.0(3) . . ?
C1 C2 H3 110(4) . . ?
C3 C2 H3 108(4) . . ?
C1 C2 H4 112(4) . . ?
C3 C2 H4 98(4) . . ?
H3 C2 H4 118(6) . . ?
C4 C3 C2 113.1(3) . . ?
C4 C3 H5 108(4) . . ?
C2 C3 H5 103(4) . . ?
C4 C3 H6 119(4) . . ?
C2 C3 H6 104(4) . . ?
H5 C3 H6 108(6) . . ?
C3 C4 H7 111(4) . . ?
C3 C4 H8 116(4) . . ?
H7 C4 H8 101(6) . . ?
C3 C4 H9 107(4) . . ?
H7 C4 H9 107(6) . . ?
H8 C4 H9 114(6) . . ?
N1 C5 C6 116.3(3) . . ?
N1 C5 H10 105(4) . . ?
C6 C5 H10 114(4) . . ?
N1 C5 H11 101(4) . . ?
C6 C5 H11 113(4) . . ?
H10 C5 H11 106(6) . . ?
C7 C6 C5 114.2(3) . . ?
C7 C6 H12 107(4) . . ?
C5 C6 H12 107(4) . . ?
C7 C6 H13 110(4) . . ?
C5 C6 H13 108(4) . . ?
H12 C6 H13 111(6) . . ?
C8 C7 C6 111.7(3) . . ?
C8 C7 H14 110(4) . . ?
C6 C7 H14 104(4) . . ?
C8 C7 H15 113(4) . . ?
C6 C7 H15 107(4) . . ?
H14 C7 H15 112(6) . . ?
C7 C8 H16 100(4) . . ?
C7 C8 H17 114(4) . . ?
H16 C8 H17 116(5) . . ?
C7 C8 H18 100.7(3) . . ?
H16 C8 H18 110(4) . . ?
H17 C8 H18 114(4) . . ?
N1 C9 C10 115.5(3) . . ?
N1 C9 H19 110(4) . . ?
C10 C9 H19 109(4) . . ?
N1 C9 H20 109(4) . . ?
C10 C9 H20 110(4) . . ?
H19 C9 H20 102(6) . . ?
C11 C10 C9 109.9(3) . . ?
C11 C10 H21 109(4) . . ?
C9 C10 H21 110(4) . . ?
C11 C10 H22 112(4) . . ?
C9 C10 H22 108(4) . . ?
H21 C10 H22 108(5) . . ?
C10 C11 C12 111.8(3) . . ?
C10 C11 H23 111(4) . . ?
C12 C11 H23 109(4) . . ?
C10 C11 H24 110(4) . . ?
C12 C11 H24 109(4) . . ?
H23 C11 H24 107(6) . . ?
C11 C12 H25 114(4) . . ?
C11 C12 H26 107(4) . . ?
H25 C12 H26 110(6) . . ?
C11 C12 H27 113(4) . . ?
H25 C12 H27 107(6) . . ?
H26 C12 H27 104(6) . . ?
C14 C13 N1 116.2(2) . . ?
C14 C13 H28 107(4) . . ?
N1 C13 H28 107(4) . . ?
C14 C13 H29 112(4) . . ?
N1 C13 H29 104(4) . . ?
H28 C13 H29 109(6) . . ?
C13 C14 C15 109.7(3) . . ?
C13 C14 H30 105(4) . . ?
C15 C14 H30 100(4) . . ?
C13 C14 H31 109(4) . . ?
C15 C14 H31 106(4) . . ?
H30 C14 H31 126(6) . . ?
C14 C15 C16 111.2(3) . . ?
C14 C15 H32 115(4) . . ?
C16 C15 H32 108(4) . . ?
C14 C15 H33 107(4) . . ?
C16 C15 H33 108(4) . . ?
H32 C15 H33 108(5) . . ?
C15 C16 H34 117.3(3) . . ?
C15 C16 H35 102(4) . . ?
H34 C16 H35 111(4) . . ?
C15 C16 H36 103(4) . . ?
H34 C16 H36 120(4) . . ?
H35 C16 H36 101(6) . . ?
C17 N2 C25 105.6(2) . . ?
C17 N2 C21 112.0(2) . . ?
C25 N2 C21 111.4(2) . . ?
C17 N2 C29 111.2(2) . . ?
C25 N2 C29 111.5(2) . . ?
C21 N2 C29 105.2(2) . . ?
N2 C17 C18 116.1(3) . . ?
N2 C17 H37 104(4) . . ?
C18 C17 H37 111(4) . . ?
N2 C17 H38 107(4) . . ?
C18 C17 H38 111(4) . . ?
H37 C17 H38 107(6) . . ?
C19 C18 C17 111.0(3) . . ?
C19 C18 H39 107(4) . . ?
C17 C18 H39 114(4) . . ?
C19 C18 H40 106(4) . . ?
C17 C18 H40 110(4) . . ?
H39 C18 H40 108(6) . . ?
C18 C19 C20 113.8(3) . . ?
C18 C19 H41 113(4) . . ?
C20 C19 H41 106(4) . . ?
C18 C19 H42 105(4) . . ?
C20 C19 H42 113(4) . . ?
H41 C19 H42 106(6) . . ?
C19 C20 H43 110(4) . . ?
C19 C20 H44 106.0(4) . . ?
H43 C20 H44 107(4) . . ?
C19 C20 H45 108(4) . . ?
H43 C20 H45 109(6) . . ?
H44 C20 H45 117(4) . . ?
C22 C21 N2 116.1(3) . . ?
C22 C21 H46 110(4) . . ?
N2 C21 H46 106(4) . . ?
C22 C21 H47 112(4) . . ?
N2 C21 H47 101(4) . . ?
H46 C21 H47 112(6) . . ?
C21 C22 C23 111.2(3) . . ?
C21 C22 H48 110(4) . . ?
C23 C22 H48 115(4) . . ?
C21 C22 H49 110(4) . . ?
C23 C22 H49 105(4) . . ?
H48 C22 H49 105(6) . . ?
C24 C23 C22 114.1(3) . . ?
C24 C23 H50 109(4) . . ?
C22 C23 H50 102(4) . . ?
C24 C23 H51 107(4) . . ?
C22 C23 H51 111(4) . . ?
H50 C23 H51 114(6) . . ?
C23 C24 H52 110(4) . . ?
C23 C24 H53 112(4) . . ?
H52 C24 H53 113(6) . . ?
C23 C24 H54 108(4) . . ?
H52 C24 H54 114(6) . . ?
H53 C24 H54 101(6) . . ?
C26 C25 N2 115.3(3) . . ?
C26 C25 H55 110(4) . . ?
N2 C25 H55 109(4) . . ?
C26 C25 H56 114(4) . . ?
N2 C25 H56 101(4) . . ?
H55 C25 H56 107(6) . . ?
C25 C26 C27 110.9(3) . . ?
C25 C26 H57 114(4) . . ?
C27 C26 H57 109(4) . . ?
C25 C26 H58 114(4) . . ?
C27 C26 H58 106(4) . . ?
H57 C26 H58 102(6) . . ?
C28 C27 C26 114.0(3) . . ?
C28 C27 H59 110(4) . . ?
C26 C27 H59 100(4) . . ?
C28 C27 H60 111(4) . . ?
C26 C27 H60 107(4) . . ?
H59 C27 H60 114(6) . . ?
C27 C28 H61 107.3(4) . . ?
C27 C28 H62 113(4) . . ?
H61 C28 H62 105(4) . . ?
C27 C28 H63 113(4) . . ?
H61 C28 H63 109(4) . . ?
H62 C28 H63 111(6) . . ?
C30 C29 N2 116.2(3) . . ?
C30 C29 H64 114(4) . . ?
N2 C29 H64 106(4) . . ?
C30 C29 H65 112(4) . . ?
N2 C29 H65 106(4) . . ?
H64 C29 H65 102(5) . . ?
C31 C30 C29 109.6(3) . . ?
C31 C30 H66 108(4) . . ?
C29 C30 H66 103(4) . . ?
C31 C30 H67 112(4) . . ?
C29 C30 H67 113(4) . . ?
H66 C30 H67 111(6) . . ?
C30 C31 C32 111.7(3) . . ?
C30 C31 H68 112(4) . . ?
C32 C31 H68 107(4) . . ?
C30 C31 H69 107(4) . . ?
C32 C31 H69 111(4) . . ?
H68 C31 H69 108(6) . . ?
H68 C31 H70 134(4) . . ?
H69 C31 H70 101(5) . . ?
H68 C31 H72 95(4) . . ?
H69 C31 H72 135(4) . . ?
H70 C31 H72 41(2) . . ?
H70 C32 H71 110(6) . . ?
H70 C32 H72 112(5) . . ?
H71 C32 H72 104(5) . . ?

loop_
_geom_bond_atom_site_label_1
_geom_bond_atom_site_label_2
_geom_bond_distance
_geom_bond_site_symmetry_2
_geom_bond_publ_flag
W1 O2 1.707(2) . ?
W1 O6 1.912(3) . ?
W1 O4 1.919(2) 2_755 ?
W1 O5 1.938(2) . ?
W1 O3 1.947(3) . ?
W1 O1 2.32524(14) . ?
W2 O8 1.710(3) . ?
W2 O3 1.909(2) . ?
W2 O9 1.924(2) 2_755 ?
W2 O7 1.927(2) . ?
W2 O6 1.942(2) 2_755 ?
W2 O1 2.33846(14) . ?
W3 O10 1.713(2) . ?
W3 O5 1.909(2) . ?
W3 O7 1.921(2) . ?
W3 O9 1.931(3) . ?
W3 O4 1.934(2) . ?
W3 O1 2.32399(11) . ?
W4 O12 1.717(2) . ?
W4 O15 1.922(2) 2_666 ?
W4 O16 1.926(2) . ?
W4 O13 1.929(2) 2_666 ?
W4 O14 1.933(2) . ?
W4 O11 2.33047(13) . ?
W5 O20 1.719(2) . ?
W5 O19 1.923(2) 2_666 ?
W5 O13 1.923(2) . ?
W5 O17 1.925(2) . ?
W5 O16 1.931(2) . ?
W5 O11 2.32516(13) . ?
W6 O18 1.708(2) . ?
W6 O17 1.915(2) . ?
W6 O14 1.916(2) . ?
W6 O15 1.927(2) . ?
W6 O19 1.937(2) . ?
W6 O11 2.33270(12) . ?
O1 W3 2.32399(12) 2_755 ?
O1 W1 2.32524(14) 2_755 ?
O1 W2 2.33846(14) 2_755 ?
O4 W1 1.919(2) 2_755 ?
O6 W2 1.942(2) 2_755 ?
O9 W2 1.924(2) 2_755 ?
O11 W5 2.32516(13) 2_666 ?
O11 W4 2.33046(13) 2_666 ?
O11 W6 2.33270(12) 2_666 ?
O13 W4 1.929(2) 2_666 ?
O15 W4 1.922(2) 2_666 ?
O19 W5 1.923(2) 2_666 ?
N1 C9 1.519(4) . ?
N1 C13 1.520(4) . ?
N1 C5 1.529(4) . ?
N1 C1 1.532(4) . ?
C1 C2 1.521(5) . ?
C1 H1 0.95(3) . ?
C1 H2 0.97(3) . ?
C2 C3 1.540(4) . ?
C2 H3 0.98(3) . ?
C2 H4 0.99(3) . ?
C3 C4 1.521(5) . ?
C3 H5 0.97(3) . ?
C3 H6 0.99(3) . ?
C4 H7 0.96(3) . ?
C4 H8 0.94(3) . ?
C4 H9 0.93(3) . ?
C5 C6 1.532(5) . ?
C5 H10 0.97(3) . ?
C5 H11 0.95(3) . ?
C6 C7 1.530(5) . ?
C6 H12 0.97(3) . ?
C6 H13 0.91(3) . ?
C7 C8 1.518(5) . ?
C7 H14 0.96(3) . ?
C7 H15 0.97(3) . ?
C8 H16 0.96(3) . ?
C8 H17 0.97(3) . ?
C8 H18 0.971(4) . ?
C9 C10 1.524(4) . ?
C9 H19 0.96(3) . ?
C9 H20 0.95(3) . ?
C10 C11 1.522(5) . ?
C10 H21 0.96(3) . ?
C10 H22 0.98(3) . ?
C11 C12 1.523(5) . ?
C11 H23 0.97(3) . ?
C11 H24 0.97(3) . ?
C12 H25 0.95(3) . ?
C12 H26 0.98(3) . ?
C12 H27 0.96(3) . ?
C13 C14 1.518(5) . ?
C13 H28 0.98(3) . ?
C13 H29 0.96(3) . ?
C14 C15 1.522(5) . ?
C14 H30 0.97(3) . ?
C14 H31 0.95(3) . ?
C15 C16 1.525(4) . ?
C15 H32 0.98(3) . ?
C15 H33 0.96(3) . ?
C16 H34 0.942(6) . ?
C16 H35 0.97(3) . ?
C16 H36 0.99(3) . ?
N2 C17 1.523(4) . ?
N2 C25 1.524(4) . ?
N2 C21 1.525(4) . ?
N2 C29 1.528(4) . ?
C17 C18 1.527(4) . ?
C17 H37 0.98(3) . ?
C17 H38 0.98(3) . ?
C18 C19 1.526(5) . ?
C18 H39 0.95(3) . ?
C18 H40 0.96(3) . ?
C19 C20 1.539(6) . ?
C19 H41 0.98(3) . ?
C19 H42 0.95(3) . ?
C20 H43 0.97(3) . ?
C20 H44 0.97(3) . ?
C20 H45 0.96(3) . ?
C21 C22 1.514(4) . ?
C21 H46 0.97(3) . ?
C21 H47 0.95(3) . ?
C22 C23 1.538(5) . ?
C22 H48 0.94(3) . ?
C22 H49 0.99(3) . ?
C23 C24 1.521(6) . ?
C23 H50 0.98(3) . ?
C23 H51 0.95(3) . ?
C24 H52 0.96(3) . ?
C24 H53 0.96(3) . ?
C24 H54 0.98(3) . ?
C25 C26 1.517(4) . ?
C25 H55 0.98(3) . ?
C25 H56 0.97(3) . ?
C26 C27 1.539(4) . ?
C26 H57 0.98(3) . ?
C26 H58 0.96(3) . ?
C27 C28 1.528(5) . ?
C27 H59 0.97(3) . ?
C27 H60 0.99(3) . ?
C28 H61 0.990(3) . ?
C28 H62 0.96(3) . ?
C28 H63 0.96(3) . ?
C29 C30 1.527(4) . ?
C29 H64 0.95(3) . ?
C29 H65 0.97(3) . ?
C30 C31 1.521(5) . ?
C30 H66 0.96(3) . ?
C30 H67 0.98(3) . ?
C31 C32 1.525(5) . ?
C31 H68 0.96(3) . ?
C31 H69 0.98(3) . ?
C32 H70 0.97(3) . ?
C32 H71 0.94(3) . ?
C32 H72 0.93(3) . ?
